data_7008181
loop_
_publ_author_name
'Kanderal, Olga M.'
'Kozlowski, Henryk'
'Dobosz, Agnieszka'
'Swiatek-Kozlowska, Jolanta'
'Meyer, Franc'
'Fritsky, Igor O.'

_publ_section_title
;
 Effect of metal ionic radius and chelate ring alternation motif on
 stabilization of trivalent nickel and copper in binuclear complexes
 with double cis-oximato bridges.
;
_journal_issue 8
_journal_name_full 'Dalton transactions (Cambridge, England : 2003)'
_journal_page_first 1428
_journal_page_last 1437
_journal_paper_doi 10.1039/b418598f
_journal_year 2005
_chemical_formula_sum 'C33 H35 N4 Ni O5 P'
_chemical_formula_weight 657.33
_chemical_name_common
;
tetraphenylphosphonium (N,N'-bis(2-
Hydroxyiminopropionyl)propane-1,3-diamine) -nickelate(ii) monohydrate
;
_chemical_name_systematic
;
tetraphenylphosphonium (N,N'-bis(2-Hydroxyiminopropionyl)propane-1,3-diamine)
-nickelate(II) monohydrate
;
_space_group_IT_number 14
_symmetry_cell_setting monoclinic
_symmetry_space_group_name_Hall '-P 2ybc'
_symmetry_space_group_name_H-M 'P 1 21/c 1'
_atom_sites_solution_hydrogens geom
_atom_sites_solution_primary direct
_atom_sites_solution_secondary difmap
_audit_creation_method SHELXL-97
_cell_angle_alpha 90.00
_cell_angle_beta 109.89(3)
_cell_angle_gamma 90.00
_cell_formula_units_Z 4
_cell_length_a 10.812(2)
_cell_length_b 21.043(4)
_cell_length_c 14.031(3)
_cell_measurement_temperature 293(2)
_cell_volume 3001.9(12)
_computing_cell_refinement 'Bruker SAINT'
_computing_data_collection 'Bruker SMART'
_computing_data_reduction 'Bruker SAINT'
_computing_molecular_graphics 'Bruker SHELXTL'
_computing_publication_material 'Bruker SHELXTL'
_computing_structure_refinement 'SHELXL-97 (Sheldrick, 1997)'
_computing_structure_solution 'SHELXS-97 (Sheldrick, 1990)'
_diffrn_ambient_temperature 293(2)
_diffrn_measured_fraction_theta_full 0.913
_diffrn_measured_fraction_theta_max 0.913
_diffrn_measurement_device_type 'CCD area detector'
_diffrn_measurement_method omega-scan
_diffrn_radiation_monochromator graphite
_diffrn_radiation_source 'fine-focus sealed tube'
_diffrn_radiation_type MoK\a
_diffrn_radiation_wavelength 0.71073
_diffrn_reflns_av_R_equivalents 0.0315
_diffrn_reflns_av_sigmaI/netI 0.0408
_diffrn_reflns_limit_h_max 14
_diffrn_reflns_limit_h_min -13
_diffrn_reflns_limit_k_max 24
_diffrn_reflns_limit_k_min -27
_diffrn_reflns_limit_l_max 17
_diffrn_reflns_limit_l_min -17
_diffrn_reflns_number 20588
_diffrn_reflns_theta_full 28.59
_diffrn_reflns_theta_max 28.59
_diffrn_reflns_theta_min 3.50
_exptl_absorpt_coefficient_mu 0.749
_exptl_crystal_colour yellow
_exptl_crystal_density_diffrn 1.454
_exptl_crystal_density_method 'not measured'
_exptl_crystal_description block
_exptl_crystal_F_000 1376
_exptl_crystal_size_max 0.23
_exptl_crystal_size_mid 0.15
_exptl_crystal_size_min 0.08
_refine_diff_density_max 0.367
_refine_diff_density_min -0.359
_refine_diff_density_rms 0.061
_refine_ls_extinction_method none
_refine_ls_goodness_of_fit_ref 1.090
_refine_ls_hydrogen_treatment mixed
_refine_ls_matrix_type full
_refine_ls_number_parameters 537
_refine_ls_number_reflns 7014
_refine_ls_number_restraints 0
_refine_ls_restrained_S_all 1.090
_refine_ls_R_factor_all 0.0512
_refine_ls_R_factor_gt 0.0355
_refine_ls_shift/su_max 0.000
_refine_ls_shift/su_mean 0.000
_refine_ls_structure_factor_coef Fsqd
_refine_ls_weighting_details 'calc w=1/[\s^2^(Fo^2^)+(0.0416P)^2^+0.0000P] where P=(Fo^2^+2Fc^2^)/3'
_refine_ls_weighting_scheme calc
_refine_ls_wR_factor_gt 0.0765
_refine_ls_wR_factor_ref 0.0818
_reflns_number_gt 5810
_reflns_number_total 7014
_reflns_threshold_expression >2sigma(I)
_cod_data_source_file b418598f.txt
_cod_data_source_block 2a
_cod_depositor_comments
;
The following automatic conversions were performed:
'_symmetry_cell_setting' value 'Monoclinic' changed to 'monoclinic'
according to '/home/saulius/struct/CIF-dictionaries/cif_core.dic'
dictionary named 'cif_core.dic' version 2.4.1 from 2010-06-29.

Automatic conversion script
Id: cif_fix_enum 1527 2010-12-29 10:47:43Z saulius 
;
_cod_original_cell_volume 3001.9(10)
_cod_original_sg_symbol_H-M P2(1)/c
_cod_database_code 7008181

loop_
_symmetry_equiv_pos_as_xyz
'x, y, z'
'-x, y+1/2, -z+1/2'
'-x, -y, -z'
'x, -y-1/2, z-1/2'

loop_
_atom_site_label
_atom_site_type_symbol
_atom_site_fract_x
_atom_site_fract_y
_atom_site_fract_z
_atom_site_U_iso_or_equiv
_atom_site_adp_type
_atom_site_occupancy
_atom_site_symmetry_multiplicity
_atom_site_calc_flag
_atom_site_refinement_flags
_atom_site_disorder_assembly
_atom_site_disorder_group
Ni1 Ni 0.03351(2) 0.289013(10) 0.186471(16) 0.01158(7) Uani 1 1 d . . .
P1 P 0.16296(5) 0.51282(2) 0.38012(3) 0.01289(10) Uani 1 1 d . . .
O1 O -0.09630(13) 0.20726(6) 0.28598(10) 0.0177(3) Uani 1 1 d . . .
O2 O -0.32385(12) 0.33450(6) 0.00984(9) 0.0189(3) Uani 1 1 d . . .
O3 O 0.40236(12) 0.31569(6) 0.20438(10) 0.0192(3) Uani 1 1 d . . .
O4 O 0.14240(13) 0.20076(6) 0.34845(10) 0.0183(3) Uani 1 1 d . . .
O1W O -0.52889(15) 0.39475(7) 0.05298(13) 0.0265(3) Uani 1 1 d . . .
N1 N -0.10951(15) 0.25107(7) 0.21183(11) 0.0136(3) Uani 1 1 d . . .
N2 N -0.09788(14) 0.33331(7) 0.08725(11) 0.0140(3) Uani 1 1 d . . .
N3 N 0.17595(14) 0.32579(7) 0.16023(11) 0.0132(3) Uani 1 1 d . . .
N4 N 0.16569(15) 0.24309(7) 0.28343(11) 0.0144(3) Uani 1 1 d . . .
C1 C -0.3519(2) 0.24158(10) 0.15713(17) 0.0203(4) Uani 1 1 d . . .
C2 C -0.22531(17) 0.26699(8) 0.15324(13) 0.0140(4) Uani 1 1 d . . .
C3 C -0.22024(17) 0.31550(8) 0.07551(13) 0.0138(4) Uani 1 1 d . . .
C4 C -0.08078(18) 0.38151(9) 0.01770(14) 0.0152(4) Uani 1 1 d . . .
C9 C 0.04991(18) 0.41563(9) 0.06198(14) 0.0151(4) Uani 1 1 d . . .
C5 C 0.16827(18) 0.37276(8) 0.08125(14) 0.0146(4) Uani 1 1 d . . .
C6 C 0.29344(18) 0.30187(8) 0.21240(13) 0.0140(4) Uani 1 1 d . . .
C7 C 0.28543(17) 0.25249(8) 0.28745(13) 0.0146(4) Uani 1 1 d . . .
C8 C 0.4017(2) 0.21812(10) 0.35603(16) 0.0200(4) Uani 1 1 d . . .
C11 C 0.21063(17) 0.44598(8) 0.46510(13) 0.0141(4) Uani 1 1 d . . .
C12 C 0.20562(19) 0.38440(9) 0.42570(14) 0.0172(4) Uani 1 1 d . . .
C13 C 0.25188(19) 0.33359(9) 0.49101(15) 0.0196(4) Uani 1 1 d . . .
C14 C 0.3041(2) 0.34366(9) 0.59504(15) 0.0204(4) Uani 1 1 d . . .
C15 C 0.30527(19) 0.40419(9) 0.63455(14) 0.0191(4) Uani 1 1 d . . .
C16 C 0.25909(18) 0.45556(9) 0.57004(14) 0.0164(4) Uani 1 1 d . . .
C21 C 0.27400(17) 0.51856(8) 0.30941(13) 0.0143(4) Uani 1 1 d . . .
C22 C 0.26992(18) 0.57440(9) 0.25379(14) 0.0174(4) Uani 1 1 d . . .
C23 C 0.34504(18) 0.57916(10) 0.19128(14) 0.0195(4) Uani 1 1 d . . .
C24 C 0.42438(19) 0.52892(10) 0.18424(15) 0.0208(4) Uani 1 1 d . . .
C25 C 0.43241(19) 0.47472(10) 0.24174(15) 0.0219(4) Uani 1 1 d . . .
C26 C 0.35732(18) 0.46909(9) 0.30413(14) 0.0183(4) Uani 1 1 d . . .
C31 C -0.00320(17) 0.50286(8) 0.29484(13) 0.0140(4) Uani 1 1 d . . .
C32 C -0.07800(18) 0.44980(9) 0.30086(14) 0.0158(4) Uani 1 1 d . . .
C33 C -0.20281(18) 0.44144(9) 0.23026(14) 0.0181(4) Uani 1 1 d . . .
C34 C -0.25518(19) 0.48633(9) 0.15450(15) 0.0185(4) Uani 1 1 d . . .
C35 C -0.18359(19) 0.54018(9) 0.15052(14) 0.0186(4) Uani 1 1 d . . .
C36 C -0.05813(18) 0.54874(9) 0.21946(14) 0.0171(4) Uani 1 1 d . . .
C41 C 0.17800(18) 0.58510(8) 0.45208(13) 0.0151(4) Uani 1 1 d . . .
C42 C 0.3037(2) 0.60391(9) 0.51346(15) 0.0192(4) Uani 1 1 d . . .
C43 C 0.3192(2) 0.65736(9) 0.57481(15) 0.0230(4) Uani 1 1 d . . .
C44 C 0.2103(2) 0.69317(9) 0.57190(15) 0.0224(4) Uani 1 1 d . . .
C45 C 0.0852(2) 0.67530(9) 0.50890(15) 0.0199(4) Uani 1 1 d . . .
C46 C 0.06822(19) 0.62085(9) 0.44961(14) 0.0166(4) Uani 1 1 d . . .
H1 H -0.1511(19) 0.4125(9) 0.0043(14) 0.015(5) Uiso 1 1 d . . .
H2 H 0.1729(18) 0.3778(8) 0.3556(15) 0.010(5) Uiso 1 1 d . . .
H3 H -0.017(2) 0.6087(9) 0.4068(15) 0.015(5) Uiso 1 1 d . . .
H4 H -0.0910(18) 0.3626(8) -0.0485(15) 0.011(5) Uiso 1 1 d . . .
H5 H 0.010(2) 0.6992(10) 0.5054(16) 0.026(6) Uiso 1 1 d . . .
H6 H 0.054(2) 0.4485(11) 0.0138(17) 0.034(6) Uiso 1 1 d . . .
H7 H 0.364(2) 0.4313(10) 0.3405(15) 0.021(5) Uiso 1 1 d . . .
H8 H -0.0092(19) 0.5853(9) 0.2176(14) 0.014(5) Uiso 1 1 d . . .
H9 H -0.044(2) 0.4204(10) 0.3524(16) 0.021(5) Uiso 1 1 d . . .
H10 H 0.2473(19) 0.2934(9) 0.4632(15) 0.015(5) Uiso 1 1 d . . .
H11 H 0.3361(19) 0.3075(9) 0.6395(15) 0.018(5) Uiso 1 1 d . . .
H12 H 0.334(2) 0.4103(9) 0.7052(16) 0.020(5) Uiso 1 1 d . . .
H13 H 0.2148(19) 0.6079(9) 0.2573(15) 0.018(5) Uiso 1 1 d . . .
H14 H 0.473(2) 0.5317(10) 0.1418(16) 0.021(5) Uiso 1 1 d . . .
H15 H -0.340(2) 0.4794(9) 0.1074(16) 0.025(6) Uiso 1 1 d . . .
H16 H 0.0556(18) 0.4361(9) 0.1259(15) 0.014(5) Uiso 1 1 d . . .
H17 H 0.403(2) 0.6686(9) 0.6133(15) 0.015(5) Uiso 1 1 d . . .
H18 H 0.340(2) 0.6160(10) 0.1523(16) 0.027(6) Uiso 1 1 d . . .
H19 H 0.379(2) 0.5806(10) 0.5153(15) 0.023(6) Uiso 1 1 d . . .
H20 H 0.439(2) 0.2396(11) 0.421(2) 0.041(7) Uiso 1 1 d . . .
H21 H 0.2220(19) 0.7294(10) 0.6118(15) 0.019(5) Uiso 1 1 d . . .
H22 H -0.253(2) 0.4036(10) 0.2341(15) 0.021(5) Uiso 1 1 d . . .
H23 H 0.248(2) 0.3980(9) 0.1017(14) 0.016(5) Uiso 1 1 d . . .
H24 H 0.2614(19) 0.4966(9) 0.5997(15) 0.018(5) Uiso 1 1 d . . .
H25 H -0.215(2) 0.5706(9) 0.1061(15) 0.018(5) Uiso 1 1 d . . .
H26 H 0.163(2) 0.3505(9) 0.0191(16) 0.022(5) Uiso 1 1 d . . .
H27 H 0.487(2) 0.4397(10) 0.2387(16) 0.030(6) Uiso 1 1 d . . .
H28 H 0.474(2) 0.2171(11) 0.3272(18) 0.041(7) Uiso 1 1 d . . .
H29 H 0.380(2) 0.1738(12) 0.3675(18) 0.042(7) Uiso 1 1 d . . .
H30 H -0.470(3) 0.3735(12) 0.037(2) 0.049(8) Uiso 1 1 d . . .
H31 H -0.342(3) 0.2100(13) 0.205(2) 0.055(8) Uiso 1 1 d . . .
H32 H -0.410(3) 0.2256(13) 0.093(2) 0.059(9) Uiso 1 1 d . . .
H33 H -0.549(3) 0.3701(13) 0.089(2) 0.048(9) Uiso 1 1 d . . .
H34 H -0.404(3) 0.2738(14) 0.172(2) 0.059(8) Uiso 1 1 d . . .
H1O1 H 0.021(4) 0.2046(14) 0.322(2) 0.086(11) Uiso 1 1 d . . .

loop_
_atom_site_aniso_label
_atom_site_aniso_U_11
_atom_site_aniso_U_22
_atom_site_aniso_U_33
_atom_site_aniso_U_23
_atom_site_aniso_U_13
_atom_site_aniso_U_12
Ni1 0.01100(12) 0.01162(12) 0.01139(12) 0.00099(9) 0.00286(9) 0.00030(9)
P1 0.0153(2) 0.0105(2) 0.0127(2) -0.00077(17) 0.00454(19) 0.00015(18)
O1 0.0193(7) 0.0173(7) 0.0165(6) 0.0062(5) 0.0061(6) -0.0011(5)
O2 0.0141(6) 0.0253(7) 0.0160(6) 0.0019(5) 0.0032(5) 0.0022(5)
O3 0.0131(6) 0.0222(7) 0.0227(7) 0.0021(6) 0.0067(6) 0.0019(5)
O4 0.0197(7) 0.0160(7) 0.0178(7) 0.0067(5) 0.0044(6) -0.0004(5)
O1W 0.0251(8) 0.0234(8) 0.0363(9) -0.0027(7) 0.0174(7) 0.0010(6)
N1 0.0176(8) 0.0116(7) 0.0118(7) -0.0006(6) 0.0052(6) -0.0013(6)
N2 0.0147(8) 0.0139(7) 0.0135(7) 0.0006(6) 0.0049(6) 0.0003(6)
N3 0.0130(7) 0.0131(7) 0.0128(7) 0.0015(6) 0.0035(6) 0.0010(6)
N4 0.0183(8) 0.0116(7) 0.0129(8) 0.0013(6) 0.0049(6) -0.0017(6)
C1 0.0155(10) 0.0230(11) 0.0236(11) 0.0023(9) 0.0080(9) -0.0018(8)
C2 0.0144(9) 0.0147(8) 0.0140(9) -0.0034(7) 0.0062(7) 0.0001(7)
C3 0.0141(9) 0.0146(9) 0.0127(8) -0.0035(7) 0.0045(7) 0.0024(7)
C4 0.0149(9) 0.0180(9) 0.0121(9) 0.0031(7) 0.0038(7) 0.0035(7)
C9 0.0173(9) 0.0129(9) 0.0156(9) 0.0030(7) 0.0062(8) 0.0011(7)
C5 0.0134(9) 0.0144(9) 0.0158(9) 0.0007(7) 0.0047(8) -0.0004(7)
C6 0.0154(9) 0.0132(9) 0.0132(8) -0.0029(7) 0.0046(7) 0.0008(7)
C7 0.0157(9) 0.0131(9) 0.0131(9) -0.0023(7) 0.0026(7) 0.0016(7)
C8 0.0158(10) 0.0203(10) 0.0198(10) 0.0034(8) 0.0007(8) 0.0029(8)
C11 0.0160(9) 0.0122(9) 0.0137(9) 0.0001(7) 0.0046(7) 0.0004(7)
C12 0.0220(10) 0.0162(9) 0.0127(9) -0.0018(7) 0.0048(8) -0.0010(7)
C13 0.0261(11) 0.0115(9) 0.0215(10) -0.0004(7) 0.0087(9) 0.0001(8)
C14 0.0241(10) 0.0179(10) 0.0188(10) 0.0050(8) 0.0068(8) -0.0005(8)
C15 0.0214(10) 0.0216(10) 0.0128(9) 0.0004(7) 0.0039(8) -0.0033(8)
C16 0.0184(9) 0.0159(9) 0.0158(9) -0.0021(7) 0.0067(8) -0.0028(7)
C21 0.0126(9) 0.0157(9) 0.0127(9) -0.0026(7) 0.0019(7) -0.0012(7)
C22 0.0145(9) 0.0174(9) 0.0182(9) 0.0026(7) 0.0030(8) 0.0022(8)
C23 0.0147(9) 0.0258(10) 0.0157(9) 0.0045(8) 0.0021(8) -0.0028(8)
C24 0.0146(9) 0.0313(11) 0.0168(10) -0.0056(8) 0.0057(8) -0.0042(8)
C25 0.0191(10) 0.0208(10) 0.0258(11) -0.0093(8) 0.0075(9) -0.0007(8)
C26 0.0186(10) 0.0147(9) 0.0198(10) -0.0013(8) 0.0043(8) -0.0004(7)
C31 0.0144(9) 0.0143(9) 0.0134(9) -0.0030(7) 0.0048(7) -0.0001(7)
C32 0.0197(9) 0.0145(9) 0.0153(9) -0.0008(7) 0.0087(8) 0.0002(7)
C33 0.0188(9) 0.0173(10) 0.0203(10) -0.0058(7) 0.0094(8) -0.0039(8)
C34 0.0146(9) 0.0234(10) 0.0176(9) -0.0075(8) 0.0054(8) 0.0004(8)
C35 0.0198(10) 0.0215(10) 0.0153(9) 0.0025(8) 0.0069(8) 0.0046(8)
C36 0.0183(9) 0.0143(9) 0.0191(10) 0.0001(7) 0.0072(8) -0.0019(7)
C41 0.0219(10) 0.0118(8) 0.0127(8) 0.0002(7) 0.0074(8) -0.0019(7)
C42 0.0200(10) 0.0157(9) 0.0209(10) -0.0002(7) 0.0057(8) -0.0005(8)
C43 0.0294(12) 0.0181(10) 0.0191(10) -0.0030(8) 0.0051(9) -0.0080(8)
C44 0.0409(13) 0.0117(9) 0.0187(10) -0.0019(7) 0.0155(9) -0.0049(9)
C45 0.0302(11) 0.0139(9) 0.0209(10) 0.0010(8) 0.0155(9) 0.0021(8)
C46 0.0196(10) 0.0155(9) 0.0159(9) 0.0012(7) 0.0078(8) -0.0020(7)

loop_
_atom_type_symbol
_atom_type_description
_atom_type_scat_dispersion_real
_atom_type_scat_dispersion_imag
_atom_type_scat_source
C C 0.0033 0.0016 'International Tables Vol C Tables 4.2.6.8 and 6.1.1.4'
H H 0.0000 0.0000 'International Tables Vol C Tables 4.2.6.8 and 6.1.1.4'
N N 0.0061 0.0033 'International Tables Vol C Tables 4.2.6.8 and 6.1.1.4'
O O 0.0106 0.0060 'International Tables Vol C Tables 4.2.6.8 and 6.1.1.4'
P P 0.1023 0.0942 'International Tables Vol C Tables 4.2.6.8 and 6.1.1.4'
Ni Ni 0.3393 1.1124 'International Tables Vol C Tables 4.2.6.8 and 6.1.1.4'

loop_
_geom_angle_atom_site_label_1
_geom_angle_atom_site_label_2
_geom_angle_atom_site_label_3
_geom_angle
_geom_angle_site_symmetry_1
_geom_angle_site_symmetry_3
_geom_angle_publ_flag
N2 Ni1 N3 96.62(7) . . ?
N2 Ni1 N4 178.50(7) . . ?
N3 Ni1 N4 83.13(7) . . ?
N2 Ni1 N1 83.50(7) . . ?
N3 Ni1 N1 179.23(6) . . ?
N4 Ni1 N1 96.72(7) . . ?
C31 P1 C41 110.49(8) . . ?
C31 P1 C11 110.18(9) . . ?
C41 P1 C11 109.70(8) . . ?
C31 P1 C21 110.05(8) . . ?
C41 P1 C21 107.56(8) . . ?
C11 P1 C21 108.80(8) . . ?
N1 O1 O4 97.83(10) . . ?
N1 O1 H1O1 100.1(15) . . ?
O4 O1 H1O1 3.6(16) . . ?
N4 O4 O1 97.91(10) . . ?
N4 O4 H1O1 100.2(15) . . ?
O1 O4 H1O1 3.5(15) . . ?
H30 O1W H33 102(2) . . ?
C2 N1 O1 119.42(15) . . ?
C2 N1 Ni1 116.94(12) . . ?
O1 N1 Ni1 123.62(11) . . ?
C3 N2 C4 117.32(15) . . ?
C3 N2 Ni1 115.11(12) . . ?
C4 N2 Ni1 127.42(12) . . ?
C6 N3 C5 117.97(15) . . ?
C6 N3 Ni1 115.56(12) . . ?
C5 N3 Ni1 126.13(11) . . ?
C7 N4 O4 118.89(15) . . ?
C7 N4 Ni1 117.30(12) . . ?
O4 N4 Ni1 123.81(11) . . ?
C2 C1 H31 114.1(18) . . ?
C2 C1 H32 113.7(17) . . ?
H31 C1 H32 108(2) . . ?
C2 C1 H34 112.2(17) . . ?
H31 C1 H34 106(2) . . ?
H32 C1 H34 102(2) . . ?
N1 C2 C1 126.18(17) . . ?
N1 C2 C3 111.80(15) . . ?
C1 C2 C3 122.01(16) . . ?
O2 C3 N2 127.27(17) . . ?
O2 C3 C2 120.38(16) . . ?
N2 C3 C2 112.36(15) . . ?
N2 C4 C9 111.51(15) . . ?
N2 C4 H1 109.1(11) . . ?
C9 C4 H1 108.7(11) . . ?
N2 C4 H4 110.5(11) . . ?
C9 C4 H4 111.7(11) . . ?
H1 C4 H4 105.1(15) . . ?
C5 C9 C4 113.86(15) . . ?
C5 C9 H6 108.2(13) . . ?
C4 C9 H6 107.8(13) . . ?
C5 C9 H16 108.2(11) . . ?
C4 C9 H16 110.1(11) . . ?
H6 C9 H16 108.5(17) . . ?
N3 C5 C9 111.35(15) . . ?
N3 C5 H23 109.2(11) . . ?
C9 C5 H23 110.0(11) . . ?
N3 C5 H26 108.9(12) . . ?
C9 C5 H26 109.6(12) . . ?
H23 C5 H26 107.7(17) . . ?
O3 C6 N3 127.77(17) . . ?
O3 C6 C7 120.18(16) . . ?
N3 C6 C7 112.05(15) . . ?
N4 C7 C8 124.66(17) . . ?
N4 C7 C6 111.78(15) . . ?
C8 C7 C6 123.54(16) . . ?
C7 C8 H20 111.9(14) . . ?
C7 C8 H28 110.8(14) . . ?
H20 C8 H28 104.6(19) . . ?
C7 C8 H29 111.5(14) . . ?
H20 C8 H29 109.6(19) . . ?
H28 C8 H29 108.1(19) . . ?
C16 C11 C12 119.89(16) . . ?
C16 C11 P1 120.27(13) . . ?
C12 C11 P1 119.76(13) . . ?
C13 C12 C11 119.69(17) . . ?
C13 C12 H2 120.3(11) . . ?
C11 C12 H2 120.0(11) . . ?
C12 C13 C14 120.18(18) . . ?
C12 C13 H10 118.1(12) . . ?
C14 C13 H10 121.8(12) . . ?
C15 C14 C13 120.31(18) . . ?
C15 C14 H11 120.7(12) . . ?
C13 C14 H11 119.0(12) . . ?
C14 C15 C16 120.10(17) . . ?
C14 C15 H12 120.0(12) . . ?
C16 C15 H12 119.8(12) . . ?
C15 C16 C11 119.76(17) . . ?
C15 C16 H24 118.0(12) . . ?
C11 C16 H24 122.2(12) . . ?
C26 C21 C22 119.61(17) . . ?
C26 C21 P1 122.83(14) . . ?
C22 C21 P1 117.47(14) . . ?
C23 C22 C21 119.86(18) . . ?
C23 C22 H13 119.9(12) . . ?
C21 C22 H13 120.2(12) . . ?
C24 C23 C22 119.98(18) . . ?
C24 C23 H18 120.0(13) . . ?
C22 C23 H18 120.0(13) . . ?
C25 C24 C23 120.34(19) . . ?
C25 C24 H14 119.5(13) . . ?
C23 C24 H14 120.1(13) . . ?
C24 C25 C26 120.32(19) . . ?
C24 C25 H27 122.0(13) . . ?
C26 C25 H27 117.7(13) . . ?
C25 C26 C21 119.81(18) . . ?
C25 C26 H7 117.7(13) . . ?
C21 C26 H7 122.5(13) . . ?
C32 C31 C36 119.27(17) . . ?
C32 C31 P1 121.32(14) . . ?
C36 C31 P1 119.39(14) . . ?
C33 C32 C31 120.03(17) . . ?
C33 C32 H9 120.4(13) . . ?
C31 C32 H9 119.6(13) . . ?
C32 C33 C34 120.27(18) . . ?
C32 C33 H22 119.2(12) . . ?
C34 C33 H22 120.5(12) . . ?
C35 C34 C33 119.95(18) . . ?
C35 C34 H15 121.5(13) . . ?
C33 C34 H15 118.5(13) . . ?
C36 C35 C34 120.47(18) . . ?
C36 C35 H25 117.1(13) . . ?
C34 C35 H25 122.4(13) . . ?
C35 C36 C31 119.95(17) . . ?
C35 C36 H8 121.0(11) . . ?
C31 C36 H8 119.1(12) . . ?
C46 C41 C42 120.24(17) . . ?
C46 C41 P1 121.81(14) . . ?
C42 C41 P1 117.92(14) . . ?
C43 C42 C41 119.87(19) . . ?
C43 C42 H19 118.8(13) . . ?
C41 C42 H19 121.3(13) . . ?
C44 C43 C42 119.9(2) . . ?
C44 C43 H17 122.6(12) . . ?
C42 C43 H17 117.4(12) . . ?
C43 C44 C45 120.23(18) . . ?
C43 C44 H21 119.2(13) . . ?
C45 C44 H21 120.6(13) . . ?
C46 C45 C44 120.32(19) . . ?
C46 C45 H5 118.2(14) . . ?
C44 C45 H5 121.5(13) . . ?
C45 C46 C41 119.39(18) . . ?
C45 C46 H3 120.3(12) . . ?
C41 C46 H3 120.3(12) . . ?

loop_
_geom_bond_atom_site_label_1
_geom_bond_atom_site_label_2
_geom_bond_distance
_geom_bond_site_symmetry_2
_geom_bond_publ_flag
Ni1 N2 1.8653(16) . ?
Ni1 N3 1.8688(15) . ?
Ni1 N4 1.8720(16) . ?
Ni1 N1 1.8787(15) . ?
P1 C31 1.8002(19) . ?
P1 C41 1.8021(18) . ?
P1 C11 1.8021(18) . ?
P1 C21 1.8030(19) . ?
O1 N1 1.3608(18) . ?
O1 O4 2.4307(19) . ?
O1 H1O1 1.20(4) . ?
O2 C3 1.250(2) . ?
O3 C6 1.255(2) . ?
O4 N4 1.3585(19) . ?
O4 H1O1 1.24(4) . ?
O1W H30 0.87(3) . ?
O1W H33 0.80(3) . ?
N1 C2 1.287(2) . ?
N2 C3 1.330(2) . ?
N2 C4 1.462(2) . ?
N3 C6 1.331(2) . ?
N3 C5 1.466(2) . ?
N4 C7 1.292(2) . ?
C1 C2 1.487(2) . ?
C1 H31 0.92(3) . ?
C1 H32 0.97(3) . ?
C1 H34 0.95(3) . ?
C2 C3 1.508(2) . ?
C4 C9 1.517(3) . ?
C4 H1 0.97(2) . ?
C4 H4 0.981(19) . ?
C9 C5 1.513(2) . ?
C9 H6 0.98(2) . ?
C9 H16 0.978(19) . ?
C5 H23 0.97(2) . ?
C5 H26 0.97(2) . ?
C6 C7 1.503(2) . ?
C7 C8 1.486(3) . ?
C8 H20 0.97(3) . ?
C8 H28 0.99(2) . ?
C8 H29 0.99(3) . ?
C11 C16 1.399(2) . ?
C11 C12 1.403(2) . ?
C12 C13 1.386(3) . ?
C12 H2 0.936(19) . ?
C13 C14 1.390(3) . ?
C13 H10 0.926(19) . ?
C14 C15 1.388(3) . ?
C14 H11 0.97(2) . ?
C15 C16 1.389(3) . ?
C15 H12 0.94(2) . ?
C16 H24 0.956(19) . ?
C21 C26 1.395(3) . ?
C21 C22 1.403(2) . ?
C22 C23 1.387(3) . ?
C22 H13 0.94(2) . ?
C23 C24 1.386(3) . ?
C23 H18 0.94(2) . ?
C24 C25 1.383(3) . ?
C24 H14 0.92(2) . ?
C25 C26 1.387(3) . ?
C25 H27 0.95(2) . ?
C26 H7 0.93(2) . ?
C31 C32 1.398(3) . ?
C31 C36 1.406(2) . ?
C32 C33 1.387(3) . ?
C32 H9 0.93(2) . ?
C33 C34 1.390(3) . ?
C33 H22 0.97(2) . ?
C34 C35 1.384(3) . ?
C34 H15 0.94(2) . ?
C35 C36 1.384(3) . ?
C35 H25 0.88(2) . ?
C36 H8 0.94(2) . ?
C41 C46 1.396(3) . ?
C41 C42 1.396(3) . ?
C42 C43 1.391(3) . ?
C42 H19 0.94(2) . ?
C43 C44 1.387(3) . ?
C43 H17 0.92(2) . ?
C44 C45 1.392(3) . ?
C44 H21 0.93(2) . ?
C45 C46 1.391(3) . ?
C45 H5 0.94(2) . ?
C46 H3 0.95(2) . ?

loop_
_geom_hbond_atom_site_label_D
_geom_hbond_atom_site_label_H
_geom_hbond_atom_site_label_A
_geom_hbond_distance_DH
_geom_hbond_distance_HA
_geom_hbond_distance_DA
_geom_hbond_angle_DHA
_geom_hbond_site_symmetry_A
O1 H1O1 O4 1.20(4) 1.24(4) 2.4307(19) 173(3) .

loop_
_geom_torsion_atom_site_label_1
_geom_torsion_atom_site_label_2
_geom_torsion_atom_site_label_3
_geom_torsion_atom_site_label_4
_geom_torsion
_geom_torsion_site_symmetry_1
_geom_torsion_site_symmetry_2
_geom_torsion_site_symmetry_3
_geom_torsion_site_symmetry_4
_geom_torsion_publ_flag
N1 O1 O4 N4 -0.50(12) . . . . ?
O4 O1 N1 C2 176.35(14) . . . . ?
O4 O1 N1 Ni1 -1.83(13) . . . . ?
N2 Ni1 N1 C2 3.38(13) . . . . ?
N3 Ni1 N1 C2 -96(5) . . . . ?
N4 Ni1 N1 C2 -175.12(13) . . . . ?
N2 Ni1 N1 O1 -178.40(13) . . . . ?
N3 Ni1 N1 O1 82(5) . . . . ?
N4 Ni1 N1 O1 3.09(13) . . . . ?
N3 Ni1 N2 C3 174.23(12) . . . . ?
N4 Ni1 N2 C3 94(3) . . . . ?
N1 Ni1 N2 C3 -5.01(12) . . . . ?
N3 Ni1 N2 C4 -1.28(15) . . . . ?
N4 Ni1 N2 C4 -82(3) . . . . ?
N1 Ni1 N2 C4 179.49(15) . . . . ?
N2 Ni1 N3 C6 -174.56(13) . . . . ?
N4 Ni1 N3 C6 3.95(13) . . . . ?
N1 Ni1 N3 C6 -75(5) . . . . ?
N2 Ni1 N3 C5 -1.47(15) . . . . ?
N4 Ni1 N3 C5 177.04(15) . . . . ?
N1 Ni1 N3 C5 98(5) . . . . ?
O1 O4 N4 C7 -176.96(14) . . . . ?
O1 O4 N4 Ni1 2.67(13) . . . . ?
N2 Ni1 N4 C7 78(3) . . . . ?
N3 Ni1 N4 C7 -3.21(13) . . . . ?
N1 Ni1 N4 C7 176.02(13) . . . . ?
N2 Ni1 N4 O4 -102(3) . . . . ?
N3 Ni1 N4 O4 177.15(14) . . . . ?
N1 Ni1 N4 O4 -3.61(14) . . . . ?
O1 N1 C2 C1 -0.4(3) . . . . ?
Ni1 N1 C2 C1 177.90(15) . . . . ?
O1 N1 C2 C3 -179.50(13) . . . . ?
Ni1 N1 C2 C3 -1.21(19) . . . . ?
C4 N2 C3 O2 1.5(3) . . . . ?
Ni1 N2 C3 O2 -174.51(14) . . . . ?
C4 N2 C3 C2 -178.47(14) . . . . ?
Ni1 N2 C3 C2 5.54(19) . . . . ?
N1 C2 C3 O2 177.23(16) . . . . ?
C1 C2 C3 O2 -1.9(3) . . . . ?
N1 C2 C3 N2 -2.8(2) . . . . ?
C1 C2 C3 N2 178.03(16) . . . . ?
C3 N2 C4 C9 157.64(16) . . . . ?
Ni1 N2 C4 C9 -26.9(2) . . . . ?
N2 C4 C9 C5 62.7(2) . . . . ?
C6 N3 C5 C9 -154.81(16) . . . . ?
Ni1 N3 C5 C9 32.3(2) . . . . ?
C4 C9 C5 N3 -65.6(2) . . . . ?
C5 N3 C6 O3 1.9(3) . . . . ?
Ni1 N3 C6 O3 175.56(15) . . . . ?
C5 N3 C6 C7 -177.59(14) . . . . ?
Ni1 N3 C6 C7 -3.91(19) . . . . ?
O4 N4 C7 C8 2.7(3) . . . . ?
Ni1 N4 C7 C8 -176.99(14) . . . . ?
O4 N4 C7 C6 -178.48(14) . . . . ?
Ni1 N4 C7 C6 1.86(19) . . . . ?
O3 C6 C7 N4 -178.18(16) . . . . ?
N3 C6 C7 N4 1.3(2) . . . . ?
O3 C6 C7 C8 0.7(3) . . . . ?
N3 C6 C7 C8 -179.79(17) . . . . ?
C31 P1 C11 C16 -125.79(15) . . . . ?
C41 P1 C11 C16 -3.93(17) . . . . ?
C21 P1 C11 C16 113.48(15) . . . . ?
C31 P1 C11 C12 57.59(17) . . . . ?
C41 P1 C11 C12 179.44(15) . . . . ?
C21 P1 C11 C12 -63.14(17) . . . . ?
C16 C11 C12 C13 -1.6(3) . . . . ?
P1 C11 C12 C13 175.01(15) . . . . ?
C11 C12 C13 C14 -0.6(3) . . . . ?
C12 C13 C14 C15 2.7(3) . . . . ?
C13 C14 C15 C16 -2.6(3) . . . . ?
C14 C15 C16 C11 0.4(3) . . . . ?
C12 C11 C16 C15 1.7(3) . . . . ?
P1 C11 C16 C15 -174.91(14) . . . . ?
C31 P1 C21 C26 -105.31(16) . . . . ?
C41 P1 C21 C26 134.27(16) . . . . ?
C11 P1 C21 C26 15.50(18) . . . . ?
C31 P1 C21 C22 71.40(16) . . . . ?
C41 P1 C21 C22 -49.02(16) . . . . ?
C11 P1 C21 C22 -167.78(14) . . . . ?
C26 C21 C22 C23 2.3(3) . . . . ?
P1 C21 C22 C23 -174.53(14) . . . . ?
C21 C22 C23 C24 -0.3(3) . . . . ?
C22 C23 C24 C25 -2.1(3) . . . . ?
C23 C24 C25 C26 2.5(3) . . . . ?
C24 C25 C26 C21 -0.5(3) . . . . ?
C22 C21 C26 C25 -1.9(3) . . . . ?
P1 C21 C26 C25 174.73(14) . . . . ?
C41 P1 C31 C32 -120.16(15) . . . . ?
C11 P1 C31 C32 1.23(17) . . . . ?
C21 P1 C31 C32 121.20(15) . . . . ?
C41 P1 C31 C36 61.02(16) . . . . ?
C11 P1 C31 C36 -177.60(14) . . . . ?
C21 P1 C31 C36 -57.62(17) . . . . ?
C36 C31 C32 C33 2.8(3) . . . . ?
P1 C31 C32 C33 -176.05(14) . . . . ?
C31 C32 C33 C34 -1.3(3) . . . . ?
C32 C33 C34 C35 -1.2(3) . . . . ?
C33 C34 C35 C36 2.2(3) . . . . ?
C34 C35 C36 C31 -0.7(3) . . . . ?
C32 C31 C36 C35 -1.8(3) . . . . ?
P1 C31 C36 C35 177.05(14) . . . . ?
C31 P1 C41 C46 8.97(18) . . . . ?
C11 P1 C41 C46 -112.71(16) . . . . ?
C21 P1 C41 C46 129.11(15) . . . . ?
C31 P1 C41 C42 -172.75(14) . . . . ?
C11 P1 C41 C42 65.58(17) . . . . ?
C21 P1 C41 C42 -52.61(16) . . . . ?
C46 C41 C42 C43 2.0(3) . . . . ?
P1 C41 C42 C43 -176.28(14) . . . . ?
C41 C42 C43 C44 -2.5(3) . . . . ?
C42 C43 C44 C45 0.9(3) . . . . ?
C43 C44 C45 C46 1.1(3) . . . . ?
C44 C45 C46 C41 -1.5(3) . . . . ?
C42 C41 C46 C45 -0.1(3) . . . . ?
P1 C41 C46 C45 178.18(14) . . . . ?
